data_4070491
loop_
_publ_author_name
'van der Vlugt, Jarl Ivar'
'Siegler, Maxime A.'
'Janssen, Mich\`ele'
'Vogt, Dieter'
'Spek, Anthony L.'

_publ_section_title
;
 A Cationic AgI(PNPtBu) Species Acting as PNP Transfer Agent: Facile
 Synthesis of Pd(PNPtBu)(alkyl) Complexes and Their Reactivity Compared to
 PCPtBuAnalogues
;
_journal_issue 24
_journal_name_full Organometallics
_journal_page_first 7025
_journal_paper_doi 10.1021/om900862w
_journal_volume 28
_journal_year 2009
_chemical_formula_moiety 'C26 H48 N P2 Pd, C4 H8 O, B F4'
_chemical_formula_sum 'C30 H56 B F4 N O P2 Pd'
_chemical_formula_weight 701.91
_chemical_name_systematic
; 
 ? 
;
_space_group_IT_number 2
_symmetry_cell_setting triclinic
_symmetry_space_group_name_Hall '-P 1'
_symmetry_space_group_name_H-M 'P -1'
_atom_sites_solution_hydrogens difmap
_atom_sites_solution_primary heavy
_atom_sites_solution_secondary difmap
_audit_creation_method SHELXL-97
_cell_angle_alpha 102.560(2)
_cell_angle_beta 98.055(3)
_cell_angle_gamma 99.184(2)
_cell_formula_units_Z 2
_cell_length_a 8.8066(4)
_cell_length_b 11.0128(6)
_cell_length_c 18.1525(12)
_cell_measurement_reflns_used 26765
_cell_measurement_temperature 150(2)
_cell_measurement_theta_max 27.49
_cell_measurement_theta_min 1.93
_cell_volume 1668.21(16)
_computing_cell_refinement 'PEAKREF (Schreurs, 2005)'
_computing_data_collection 'COLLECT (Nonius, 1999)'
_computing_data_reduction 'EVALCCD (Duisenberg et al., 2003)'
_computing_molecular_graphics 'PLATON (Spek, 2003)'
_computing_publication_material 'PLATON (Spek, 2003)'
_computing_structure_refinement 'SHELXL-97 (Sheldrick, 1997)'
_computing_structure_solution 'DIRDIF08 (Beurskens et al., 2008)'
_diffrn_ambient_temperature 150(2)
_diffrn_measured_fraction_theta_full 1.000
_diffrn_measured_fraction_theta_max 1.000
_diffrn_measurement_device_type 'Nonius KappaCCD diffractometer'
_diffrn_measurement_method '\f and \w scans'
_diffrn_radiation_monochromator graphite
_diffrn_radiation_source 'rotating anode'
_diffrn_radiation_type MoK\a
_diffrn_radiation_wavelength 0.71073
_diffrn_reflns_av_R_equivalents 0.0276
_diffrn_reflns_av_sigmaI/netI 0.0222
_diffrn_reflns_limit_h_max 11
_diffrn_reflns_limit_h_min -11
_diffrn_reflns_limit_k_max 14
_diffrn_reflns_limit_k_min -14
_diffrn_reflns_limit_l_max 23
_diffrn_reflns_limit_l_min -23
_diffrn_reflns_number 43580
_diffrn_reflns_theta_full 27.50
_diffrn_reflns_theta_max 27.50
_diffrn_reflns_theta_min 1.93
_exptl_absorpt_coefficient_mu 0.698
_exptl_absorpt_correction_T_max 0.949
_exptl_absorpt_correction_T_min 0.731
_exptl_absorpt_correction_type multi-scan
_exptl_absorpt_process_details '(SADABS; Sheldrick, 2002)'
_exptl_crystal_colour colorless
_exptl_crystal_density_diffrn 1.397
_exptl_crystal_density_method 'not measured'
_exptl_crystal_description 'thick plate'
_exptl_crystal_F_000 736
_exptl_crystal_size_max 0.37
_exptl_crystal_size_mid 0.30
_exptl_crystal_size_min 0.08
_refine_diff_density_max 0.621
_refine_diff_density_min -0.473
_refine_diff_density_rms 0.069
_refine_ls_extinction_method none
_refine_ls_goodness_of_fit_ref 1.069
_refine_ls_hydrogen_treatment constr
_refine_ls_matrix_type full
_refine_ls_number_parameters 438
_refine_ls_number_reflns 7683
_refine_ls_number_restraints 180
_refine_ls_restrained_S_all 1.069
_refine_ls_R_factor_all 0.0358
_refine_ls_R_factor_gt 0.0269
_refine_ls_shift/su_max 0.001
_refine_ls_shift/su_mean 0.000
_refine_ls_structure_factor_coef Fsqd
_refine_ls_weighting_details 'calc w=1/[\s^2^(Fo^2^)+(0.0291P)^2^+1.4530P] where P=(Fo^2^+2Fc^2^)/3'
_refine_ls_weighting_scheme calc
_refine_ls_wR_factor_gt 0.0635
_refine_ls_wR_factor_ref 0.0674
_reflns_number_gt 6731
_reflns_number_total 7683
_reflns_threshold_expression I>2\s(I)
_cod_data_source_file om900862w_si_002.cif
_cod_data_source_block Comp-3
_cod_database_code 4070491

loop_
_symmetry_equiv_pos_as_xyz
'x, y, z'
'-x, -y, -z'

loop_
_atom_site_label
_atom_site_type_symbol
_atom_site_fract_x
_atom_site_fract_y
_atom_site_fract_z
_atom_site_U_iso_or_equiv
_atom_site_adp_type
_atom_site_occupancy
_atom_site_symmetry_multiplicity
_atom_site_calc_flag
_atom_site_refinement_flags
_atom_site_disorder_assembly
_atom_site_disorder_group
Pd1 Pd 0.625097(17) 0.513094(13) 0.265493(8) 0.01681(5) Uani 1 1 d . B .
P1 P 0.61437(5) 0.70678(4) 0.34776(3) 0.01587(10) Uani 1 1 d . . .
P2 P 0.68354(6) 0.31786(4) 0.21296(3) 0.01824(10) Uani 1 1 d . . .
C1 C 0.6855(2) 0.54263(18) 0.43888(11) 0.0189(4) Uani 1 1 d . B .
C2 C 0.7585(2) 0.52312(19) 0.50692(11) 0.0230(4) Uani 1 1 d . . .
H2 H 0.7685 0.5843 0.5540 0.028 Uiso 1 1 calc R . .
C3 C 0.8167(2) 0.4133(2) 0.50523(12) 0.0254(4) Uani 1 1 d . . .
H3 H 0.8715 0.4001 0.5508 0.030 Uiso 1 1 calc R . .
C4 C 0.7944(2) 0.32332(19) 0.43698(12) 0.0245(4) Uani 1 1 d . . .
H4 H 0.8306 0.2462 0.4354 0.029 Uiso 1 1 calc R . .
C5 C 0.7188(2) 0.34615(18) 0.37068(11) 0.0197(4) Uani 1 1 d . B .
C6 C 0.6123(2) 0.65558(18) 0.43749(11) 0.0208(4) Uani 1 1 d . . .
H6A H 0.6687 0.7267 0.4810 0.025 Uiso 1 1 calc R . .
H6B H 0.5027 0.6352 0.4448 0.025 Uiso 1 1 calc R . .
C7 C 0.4357(2) 0.77821(18) 0.34021(12) 0.0215(4) Uani 1 1 d . . .
C8 C 0.4123(3) 0.8560(2) 0.41733(13) 0.0289(5) Uani 1 1 d . . .
H8A H 0.5016 0.9267 0.4381 0.043 Uiso 1 1 calc R . .
H8B H 0.4043 0.8018 0.4534 0.043 Uiso 1 1 calc R . .
H8C H 0.3160 0.8894 0.4098 0.043 Uiso 1 1 calc R . .
C9 C 0.4397(3) 0.8614(2) 0.28286(13) 0.0316(5) Uani 1 1 d . . .
H9A H 0.3382 0.8864 0.2732 0.047 Uiso 1 1 calc R . .
H9B H 0.4616 0.8136 0.2346 0.047 Uiso 1 1 calc R . .
H9C H 0.5218 0.9374 0.3040 0.047 Uiso 1 1 calc R . .
C10 C 0.2978(2) 0.6654(2) 0.31049(14) 0.0316(5) Uani 1 1 d . . .
H10A H 0.1997 0.6967 0.3049 0.047 Uiso 1 1 calc R . .
H10B H 0.2959 0.6116 0.3470 0.047 Uiso 1 1 calc R . .
H10C H 0.3096 0.6157 0.2606 0.047 Uiso 1 1 calc R . .
C11 C 0.7989(2) 0.82934(18) 0.36806(12) 0.0224(4) Uani 1 1 d . . .
C12 C 0.8361(3) 0.8577(2) 0.29295(14) 0.0378(6) Uani 1 1 d . . .
H12A H 0.7501 0.8903 0.2685 0.057 Uiso 1 1 calc R . .
H12B H 0.8489 0.7797 0.2585 0.057 Uiso 1 1 calc R . .
H12C H 0.9330 0.9213 0.3038 0.057 Uiso 1 1 calc R . .
C13 C 0.7965(3) 0.95304(19) 0.42549(13) 0.0282(5) Uani 1 1 d . . .
H13A H 0.8999 1.0085 0.4369 0.042 Uiso 1 1 calc R . .
H13B H 0.7695 0.9342 0.4729 0.042 Uiso 1 1 calc R . .
H13C H 0.7184 0.9957 0.4035 0.042 Uiso 1 1 calc R . .
C14 C 0.9298(2) 0.7697(2) 0.40191(14) 0.0320(5) Uani 1 1 d . . .
H14A H 1.0312 0.8254 0.4068 0.048 Uiso 1 1 calc R . .
H14B H 0.9280 0.6869 0.3679 0.048 Uiso 1 1 calc R . .
H14C H 0.9139 0.7587 0.4526 0.048 Uiso 1 1 calc R . .
C15 C 0.6797(2) 0.24775(18) 0.29603(11) 0.0226(4) Uani 1 1 d . . .
H15A H 0.5743 0.1963 0.2916 0.027 Uiso 1 1 calc R . .
H15B H 0.7556 0.1904 0.2956 0.027 Uiso 1 1 calc R . .
C16 C 0.8906(2) 0.3287(2) 0.19731(13) 0.0278(5) Uani 1 1 d . . .
C17 C 0.9940(3) 0.3979(2) 0.27517(15) 0.0372(6) Uani 1 1 d . . .
H17A H 1.1038 0.4134 0.2691 0.056 Uiso 1 1 calc R . .
H17B H 0.9811 0.3453 0.3119 0.056 Uiso 1 1 calc R . .
H17C H 0.9632 0.4790 0.2942 0.056 Uiso 1 1 calc R . .
C18 C 0.9212(3) 0.4091(3) 0.14021(16) 0.0414(6) Uani 1 1 d . . .
H18A H 0.8965 0.4929 0.1588 0.062 Uiso 1 1 calc R . .
H18B H 0.8551 0.3672 0.0902 0.062 Uiso 1 1 calc R . .
H18C H 1.0315 0.4189 0.1350 0.062 Uiso 1 1 calc R . .
C19 C 0.9348(3) 0.1995(2) 0.17066(15) 0.0353(5) Uani 1 1 d . . .
H19A H 1.0475 0.2113 0.1707 0.053 Uiso 1 1 calc R . .
H19B H 0.8775 0.1581 0.1186 0.053 Uiso 1 1 calc R . .
H19C H 0.9076 0.1463 0.2056 0.053 Uiso 1 1 calc R . .
C20 C 0.5411(2) 0.19680(19) 0.13552(12) 0.0240(4) Uani 1 1 d . . .
C21 C 0.3785(3) 0.2171(2) 0.15062(13) 0.0320(5) Uani 1 1 d . . .
H21A H 0.3661 0.3024 0.1466 0.048 Uiso 1 1 calc R . .
H21B H 0.3678 0.2081 0.2023 0.048 Uiso 1 1 calc R . .
H21C H 0.2979 0.1539 0.1127 0.048 Uiso 1 1 calc R . .
C22 C 0.5529(3) 0.0595(2) 0.13705(14) 0.0355(5) Uani 1 1 d . . .
H22A H 0.4723 0.0006 0.0967 0.053 Uiso 1 1 calc R . .
H22B H 0.5373 0.0454 0.1872 0.053 Uiso 1 1 calc R . .
H22C H 0.6565 0.0449 0.1282 0.053 Uiso 1 1 calc R . .
C23 C 0.5610(3) 0.2162(2) 0.05638(12) 0.0342(5) Uani 1 1 d . . .
H23A H 0.4733 0.1625 0.0177 0.051 Uiso 1 1 calc R . .
H23B H 0.6593 0.1930 0.0444 0.051 Uiso 1 1 calc R . .
H23C H 0.5633 0.3054 0.0563 0.051 Uiso 1 1 calc R . .
C24 C 0.5930(3) 0.5692(2) 0.16219(11) 0.0274(5) Uani 1 1 d D . .
H24A H 0.6531 0.6567 0.1709 0.033 Uiso 1 1 calc R A 1
H24B H 0.6378 0.5133 0.1241 0.033 Uiso 1 1 calc R A 1
C25 C 0.4306(4) 0.5661(4) 0.1292(2) 0.0378(9) Uani 0.833(7) 1 d PDU B 1
H25 H 0.3776 0.6201 0.1600 0.045 Uiso 0.833(7) 1 calc PR B 1
C26 C 0.3483(4) 0.4990(4) 0.06279(19) 0.0467(10) Uani 0.833(7) 1 d PDU B 1
H26A H 0.3942 0.4430 0.0291 0.056 Uiso 0.833(7) 1 calc PR B 1
H26B H 0.2429 0.5063 0.0484 0.056 Uiso 0.833(7) 1 calc PR B 1
C25' C 0.4391(16) 0.5218(17) 0.1148(12) 0.045(4) Uani 0.167(7) 1 d PDU B 2
H25' H 0.3995 0.4330 0.1012 0.054 Uiso 0.167(7) 1 calc PR B 2
C26' C 0.352(2) 0.5951(19) 0.0897(10) 0.060(5) Uani 0.167(7) 1 d PDU B 2
H26C H 0.3890 0.6843 0.1023 0.072 Uiso 0.167(7) 1 calc PR B 2
H26D H 0.2520 0.5592 0.0587 0.072 Uiso 0.167(7) 1 calc PR B 2
N1 N 0.67145(18) 0.45712(14) 0.37114(9) 0.0174(3) Uani 1 1 d . . .
B1 B 0.2434(8) 0.1605(5) 0.3520(3) 0.0352(13) Uani 0.702(10) 1 d PDU C 1
F1 F 0.1966(10) 0.0683(7) 0.2845(3) 0.0532(18) Uani 0.702(10) 1 d PDU C 1
F2 F 0.3685(7) 0.1327(4) 0.3958(2) 0.0710(15) Uani 0.702(10) 1 d PDU C 1
F3 F 0.2957(7) 0.2758(5) 0.3362(4) 0.0453(10) Uani 0.702(10) 1 d PDU C 1
F4 F 0.1238(6) 0.1733(4) 0.3927(3) 0.0637(13) Uani 0.702(10) 1 d PDU C 1
B1' B 0.2047(14) 0.1474(12) 0.3457(7) 0.040(3) Uani 0.298(10) 1 d PDU C 2
F1' F 0.1745(19) 0.0613(15) 0.2754(7) 0.035(3) Uani 0.298(10) 1 d PDU C 2
F2' F 0.2625(18) 0.0944(9) 0.4026(4) 0.069(3) Uani 0.298(10) 1 d PDU C 2
F3' F 0.3123(15) 0.2538(14) 0.3482(10) 0.064(4) Uani 0.298(10) 1 d PDU C 2
F4' F 0.0645(10) 0.1794(8) 0.3596(7) 0.050(2) Uani 0.298(10) 1 d PDU C 2
C27 C -0.0554(4) 0.8485(4) 0.0252(2) 0.0677(9) Uani 1 1 d . . .
H27A H -0.0948 0.9256 0.0190 0.081 Uiso 1 1 calc R . .
H27B H -0.1012 0.7793 -0.0212 0.081 Uiso 1 1 calc R . .
C28 C -0.0988(4) 0.8125(4) 0.0928(2) 0.0678(9) Uani 1 1 d . . .
H28A H -0.1983 0.7496 0.0798 0.081 Uiso 1 1 calc R . .
H28B H -0.1086 0.8872 0.1322 0.081 Uiso 1 1 calc R . .
C29 C 0.0393(4) 0.7547(4) 0.1195(2) 0.0691(10) Uani 1 1 d . . .
H29A H 0.0528 0.7602 0.1753 0.083 Uiso 1 1 calc R . .
H29B H 0.0264 0.6649 0.0913 0.083 Uiso 1 1 calc R . .
C30 C 0.1712(4) 0.8348(4) 0.10084(19) 0.0651(9) Uani 1 1 d . . .
H30A H 0.2148 0.9100 0.1441 0.078 Uiso 1 1 calc R . .
H30B H 0.2549 0.7866 0.0909 0.078 Uiso 1 1 calc R . .
O1 O 0.1141(2) 0.8727(2) 0.03530(12) 0.0606(6) Uani 1 1 d . . .

loop_
_atom_site_aniso_label
_atom_site_aniso_U_11
_atom_site_aniso_U_22
_atom_site_aniso_U_33
_atom_site_aniso_U_23
_atom_site_aniso_U_13
_atom_site_aniso_U_12
Pd1 0.01998(8) 0.01499(7) 0.01518(8) 0.00294(5) 0.00347(5) 0.00342(5)
P1 0.0170(2) 0.0137(2) 0.0168(2) 0.00259(18) 0.00359(18) 0.00351(17)
P2 0.0191(2) 0.0152(2) 0.0187(2) 0.00033(18) 0.00479(19) 0.00221(18)
C1 0.0219(9) 0.0167(9) 0.0183(9) 0.0044(7) 0.0052(7) 0.0025(7)
C2 0.0289(10) 0.0234(10) 0.0167(9) 0.0046(8) 0.0048(8) 0.0046(8)
C3 0.0287(11) 0.0276(11) 0.0211(10) 0.0101(8) 0.0015(8) 0.0058(9)
C4 0.0282(11) 0.0196(10) 0.0283(11) 0.0100(8) 0.0045(9) 0.0075(8)
C5 0.0216(9) 0.0159(9) 0.0214(10) 0.0050(7) 0.0038(8) 0.0027(7)
C6 0.0263(10) 0.0198(9) 0.0174(9) 0.0033(7) 0.0067(8) 0.0071(8)
C7 0.0200(9) 0.0199(9) 0.0240(10) 0.0027(8) 0.0020(8) 0.0070(8)
C8 0.0268(11) 0.0289(11) 0.0310(12) 0.0012(9) 0.0083(9) 0.0116(9)
C9 0.0369(12) 0.0295(11) 0.0302(12) 0.0097(9) -0.0005(10) 0.0138(10)
C10 0.0210(10) 0.0336(12) 0.0347(12) 0.0013(10) 0.0006(9) 0.0033(9)
C11 0.0205(10) 0.0197(9) 0.0246(10) 0.0031(8) 0.0039(8) 0.0005(8)
C12 0.0360(13) 0.0397(13) 0.0318(12) 0.0069(10) 0.0108(10) -0.0114(10)
C13 0.0281(11) 0.0181(10) 0.0324(12) 0.0003(8) 0.0004(9) 0.0001(8)
C14 0.0188(10) 0.0311(12) 0.0414(13) 0.0009(10) 0.0022(9) 0.0047(9)
C15 0.0291(10) 0.0147(9) 0.0230(10) 0.0024(8) 0.0044(8) 0.0046(8)
C16 0.0199(10) 0.0265(11) 0.0349(12) 0.0022(9) 0.0082(9) 0.0029(8)
C17 0.0210(11) 0.0323(12) 0.0486(15) -0.0046(11) 0.0018(10) 0.0010(9)
C18 0.0312(12) 0.0456(15) 0.0534(16) 0.0189(12) 0.0216(12) 0.0035(11)
C19 0.0269(11) 0.0352(13) 0.0418(14) -0.0011(10) 0.0103(10) 0.0110(10)
C20 0.0226(10) 0.0234(10) 0.0212(10) -0.0024(8) 0.0037(8) 0.0016(8)
C21 0.0229(11) 0.0374(12) 0.0294(12) 0.0005(10) 0.0028(9) -0.0004(9)
C22 0.0397(13) 0.0201(11) 0.0361(13) -0.0058(9) 0.0010(10) -0.0018(9)
C23 0.0367(13) 0.0394(13) 0.0213(11) -0.0013(9) 0.0047(9) 0.0049(10)
C24 0.0407(12) 0.0256(11) 0.0158(10) 0.0090(8) 0.0044(9) 0.0017(9)
C25 0.059(2) 0.040(2) 0.0203(18) 0.0069(15) 0.0070(14) 0.0272(16)
C26 0.0472(19) 0.057(2) 0.0381(18) 0.0144(16) -0.0003(15) 0.0199(16)
C25' 0.065(7) 0.044(8) 0.025(7) 0.002(7) 0.007(6) 0.019(7)
C26' 0.070(9) 0.068(9) 0.031(7) 0.003(7) -0.007(7) 0.015(8)
N1 0.0196(8) 0.0151(7) 0.0173(8) 0.0038(6) 0.0034(6) 0.0029(6)
B1 0.056(3) 0.029(2) 0.023(2) 0.0032(18) 0.0098(19) 0.017(2)
F1 0.071(4) 0.047(3) 0.032(2) -0.0094(17) -0.0059(18) 0.023(2)
F2 0.100(3) 0.0518(19) 0.0508(17) -0.0011(13) -0.0235(19) 0.038(2)
F3 0.060(2) 0.0368(17) 0.049(2) 0.0183(14) 0.0225(15) 0.0173(15)
F4 0.075(3) 0.0548(18) 0.053(2) -0.0035(16) 0.039(2) -0.0119(18)
B1' 0.059(5) 0.032(5) 0.033(5) 0.012(4) 0.006(4) 0.018(4)
F1' 0.038(4) 0.034(4) 0.027(4) -0.002(3) 0.006(4) 0.002(3)
F2' 0.127(7) 0.057(4) 0.030(3) 0.013(3) 0.002(4) 0.046(5)
F3' 0.054(5) 0.059(7) 0.067(7) -0.006(5) 0.031(5) -0.009(5)
F4' 0.051(4) 0.046(3) 0.060(5) 0.006(4) 0.026(4) 0.021(3)
C27 0.0549(19) 0.096(3) 0.062(2) 0.035(2) 0.0103(16) 0.0224(19)
C28 0.0516(19) 0.090(3) 0.068(2) 0.026(2) 0.0236(17) 0.0115(18)
C29 0.066(2) 0.084(3) 0.074(2) 0.051(2) 0.0197(18) 0.0141(19)
C30 0.059(2) 0.091(3) 0.0507(18) 0.0367(18) 0.0075(15) 0.0044(18)
O1 0.0509(12) 0.0890(17) 0.0498(12) 0.0363(12) 0.0097(10) 0.0096(11)

loop_
_atom_type_symbol
_atom_type_description
_atom_type_scat_dispersion_real
_atom_type_scat_dispersion_imag
_atom_type_scat_source
C C 0.0033 0.0016 'International Tables Vol C Tables 4.2.6.8 and 6.1.1.4'
H H 0.0000 0.0000 'International Tables Vol C Tables 4.2.6.8 and 6.1.1.4'
B B 0.0013 0.0007 'International Tables Vol C Tables 4.2.6.8 and 6.1.1.4'
F F 0.0171 0.0103 'International Tables Vol C Tables 4.2.6.8 and 6.1.1.4'
N N 0.0061 0.0033 'International Tables Vol C Tables 4.2.6.8 and 6.1.1.4'
O O 0.0106 0.0060 'International Tables Vol C Tables 4.2.6.8 and 6.1.1.4'
P P 0.1023 0.0942 'International Tables Vol C Tables 4.2.6.8 and 6.1.1.4'
Pd Pd -0.9988 1.0072 'International Tables Vol C Tables 4.2.6.8 and 6.1.1.4'

loop_
_geom_angle_atom_site_label_1
_geom_angle_atom_site_label_2
_geom_angle_atom_site_label_3
_geom_angle
C24 Pd1 N1 176.85(8)
C24 Pd1 P2 95.71(6)
N1 Pd1 P2 83.28(4)
C24 Pd1 P1 97.57(6)
N1 Pd1 P1 83.01(4)
P2 Pd1 P1 164.228(18)
C6 P1 C7 102.00(9)
C6 P1 C11 104.17(9)
C7 P1 C11 112.14(9)
C6 P1 Pd1 99.10(6)
C7 P1 Pd1 121.69(6)
C11 P1 Pd1 114.13(7)
C15 P2 C20 102.63(9)
C15 P2 C16 103.94(10)
C20 P2 C16 113.09(9)
C15 P2 Pd1 99.27(6)
C20 P2 Pd1 121.12(7)
C16 P2 Pd1 113.34(7)
N1 C1 C2 121.35(18)
N1 C1 C6 117.01(17)
C2 C1 C6 121.59(17)
C3 C2 C1 119.04(19)
C3 C2 H2 120.5
C1 C2 H2 120.5
C4 C3 C2 119.44(19)
C4 C3 H3 120.3
C2 C3 H3 120.3
C3 C4 C5 119.41(19)
C3 C4 H4 120.3
C5 C4 H4 120.3
N1 C5 C4 121.29(18)
N1 C5 C15 116.85(17)
C4 C5 C15 121.81(18)
C1 C6 P1 113.22(13)
C1 C6 H6A 108.9
P1 C6 H6A 108.9
C1 C6 H6B 108.9
P1 C6 H6B 108.9
H6A C6 H6B 107.7
C9 C7 C8 109.31(17)
C9 C7 C10 109.50(18)
C8 C7 C10 108.41(17)
C9 C7 P1 110.70(14)
C8 C7 P1 113.40(14)
C10 C7 P1 105.38(14)
C7 C8 H8A 109.5
C7 C8 H8B 109.5
H8A C8 H8B 109.5
C7 C8 H8C 109.5
H8A C8 H8C 109.5
H8B C8 H8C 109.5
C7 C9 H9A 109.5
C7 C9 H9B 109.5
H9A C9 H9B 109.5
C7 C9 H9C 109.5
H9A C9 H9C 109.5
H9B C9 H9C 109.5
C7 C10 H10A 109.5
C7 C10 H10B 109.5
H10A C10 H10B 109.5
C7 C10 H10C 109.5
H10A C10 H10C 109.5
H10B C10 H10C 109.5
C13 C11 C12 109.76(18)
C13 C11 C14 108.15(17)
C12 C11 C14 108.17(19)
C13 C11 P1 114.48(14)
C12 C11 P1 109.74(14)
C14 C11 P1 106.31(14)
C11 C12 H12A 109.5
C11 C12 H12B 109.5
H12A C12 H12B 109.5
C11 C12 H12C 109.5
H12A C12 H12C 109.5
H12B C12 H12C 109.5
C11 C13 H13A 109.5
C11 C13 H13B 109.5
H13A C13 H13B 109.5
C11 C13 H13C 109.5
H13A C13 H13C 109.5
H13B C13 H13C 109.5
C11 C14 H14A 109.5
C11 C14 H14B 109.5
H14A C14 H14B 109.5
C11 C14 H14C 109.5
H14A C14 H14C 109.5
H14B C14 H14C 109.5
C5 C15 P2 112.40(13)
C5 C15 H15A 109.1
P2 C15 H15A 109.1
C5 C15 H15B 109.1
P2 C15 H15B 109.1
H15A C15 H15B 107.9
C18 C16 C19 110.0(2)
C18 C16 C17 108.1(2)
C19 C16 C17 108.65(19)
C18 C16 P2 110.16(16)
C19 C16 P2 113.59(15)
C17 C16 P2 106.09(15)
C16 C17 H17A 109.5
C16 C17 H17B 109.5
H17A C17 H17B 109.5
C16 C17 H17C 109.5
H17A C17 H17C 109.5
H17B C17 H17C 109.5
C16 C18 H18A 109.5
C16 C18 H18B 109.5
H18A C18 H18B 109.5
C16 C18 H18C 109.5
H18A C18 H18C 109.5
H18B C18 H18C 109.5
C16 C19 H19A 109.5
C16 C19 H19B 109.5
H19A C19 H19B 109.5
C16 C19 H19C 109.5
H19A C19 H19C 109.5
H19B C19 H19C 109.5
C23 C20 C21 109.73(18)
C23 C20 C22 108.85(18)
C21 C20 C22 108.19(18)
C23 C20 P2 111.10(15)
C21 C20 P2 105.50(14)
C22 C20 P2 113.35(15)
C20 C21 H21A 109.5
C20 C21 H21B 109.5
H21A C21 H21B 109.5
C20 C21 H21C 109.5
H21A C21 H21C 109.5
H21B C21 H21C 109.5
C20 C22 H22A 109.5
C20 C22 H22B 109.5
H22A C22 H22B 109.5
C20 C22 H22C 109.5
H22A C22 H22C 109.5
H22B C22 H22C 109.5
C20 C23 H23A 109.5
C20 C23 H23B 109.5
H23A C23 H23B 109.5
C20 C23 H23C 109.5
H23A C23 H23C 109.5
H23B C23 H23C 109.5
C25' C24 Pd1 115.3(10)
C25 C24 Pd1 115.4(2)
C25' C24 H24A 124.4
C25 C24 H24A 108.4
Pd1 C24 H24A 108.4
C25' C24 H24B 89.9
C25 C24 H24B 108.4
Pd1 C24 H24B 108.4
H24A C24 H24B 107.5
C26 C25 C24 128.8(3)
C26 C25 H25 115.6
C24 C25 H25 115.6
C25 C26 H26A 120.0
C25 C26 H26B 120.0
H26A C26 H26B 120.0
C26' C25' C24 123.4(16)
C26' C25' H25' 118.3
C24 C25' H25' 118.3
C25' C26' H26C 120.0
C25' C26' H26D 120.0
H26C C26' H26D 120.0
C5 N1 C1 119.17(16)
C5 N1 Pd1 119.46(12)
C1 N1 Pd1 119.92(12)
F1 B1 F4 112.1(5)
F1 B1 F2 109.4(5)
F4 B1 F2 110.5(4)
F1 B1 F3 109.4(5)
F4 B1 F3 108.3(4)
F2 B1 F3 106.9(5)
F2' B1' F3' 107.3(10)
F2' B1' F1' 110.7(10)
F3' B1' F1' 112.6(9)
F2' B1' F4' 108.6(8)
F3' B1' F4' 110.4(9)
F1' B1' F4' 107.2(10)
C28 C27 O1 107.8(3)
C28 C27 H27A 110.1
O1 C27 H27A 110.1
C28 C27 H27B 110.1
O1 C27 H27B 110.1
H27A C27 H27B 108.5
C27 C28 C29 101.7(3)
C27 C28 H28A 111.4
C29 C28 H28A 111.4
C27 C28 H28B 111.4
C29 C28 H28B 111.4
H28A C28 H28B 109.3
C30 C29 C28 102.1(3)
C30 C29 H29A 111.3
C28 C29 H29A 111.3
C30 C29 H29B 111.3
C28 C29 H29B 111.3
H29A C29 H29B 109.2
O1 C30 C29 107.3(3)
O1 C30 H30A 110.3
C29 C30 H30A 110.3
O1 C30 H30B 110.3
C29 C30 H30B 110.3
H30A C30 H30B 108.5
C30 O1 C27 107.8(2)

loop_
_geom_bond_atom_site_label_1
_geom_bond_atom_site_label_2
_geom_bond_distance
Pd1 C24 2.095(2)
Pd1 N1 2.1446(16)
Pd1 P2 2.3230(5)
Pd1 P1 2.3468(5)
P1 C6 1.837(2)
P1 C7 1.869(2)
P1 C11 1.874(2)
P2 C15 1.839(2)
P2 C20 1.866(2)
P2 C16 1.873(2)
C1 N1 1.353(2)
C1 C2 1.386(3)
C1 C6 1.493(3)
C2 C3 1.383(3)
C2 H2 0.9500
C3 C4 1.375(3)
C3 H3 0.9500
C4 C5 1.384(3)
C4 H4 0.9500
C5 N1 1.351(2)
C5 C15 1.497(3)
C6 H6A 0.9900
C6 H6B 0.9900
C7 C9 1.529(3)
C7 C8 1.534(3)
C7 C10 1.534(3)
C8 H8A 0.9800
C8 H8B 0.9800
C8 H8C 0.9800
C9 H9A 0.9800
C9 H9B 0.9800
C9 H9C 0.9800
C10 H10A 0.9800
C10 H10B 0.9800
C10 H10C 0.9800
C11 C13 1.530(3)
C11 C12 1.530(3)
C11 C14 1.536(3)
C12 H12A 0.9800
C12 H12B 0.9800
C12 H12C 0.9800
C13 H13A 0.9800
C13 H13B 0.9800
C13 H13C 0.9800
C14 H14A 0.9800
C14 H14B 0.9800
C14 H14C 0.9800
C15 H15A 0.9900
C15 H15B 0.9900
C16 C18 1.527(3)
C16 C19 1.530(3)
C16 C17 1.535(3)
C17 H17A 0.9800
C17 H17B 0.9800
C17 H17C 0.9800
C18 H18A 0.9800
C18 H18B 0.9800
C18 H18C 0.9800
C19 H19A 0.9800
C19 H19B 0.9800
C19 H19C 0.9800
C20 C23 1.527(3)
C20 C21 1.537(3)
C20 C22 1.538(3)
C21 H21A 0.9800
C21 H21B 0.9800
C21 H21C 0.9800
C22 H22A 0.9800
C22 H22B 0.9800
C22 H22C 0.9800
C23 H23A 0.9800
C23 H23B 0.9800
C23 H23C 0.9800
C24 C25' 1.450(10)
C24 C25 1.463(4)
C24 H24A 0.9900
C24 H24B 0.9900
C25 C26 1.312(5)
C25 H25 0.9500
C26 H26A 0.9500
C26 H26B 0.9500
C25' C26' 1.305(10)
C25' H25' 0.9500
C26' H26C 0.9500
C26' H26D 0.9500
B1 F1 1.374(5)
B1 F4 1.376(5)
B1 F2 1.380(5)
B1 F3 1.384(5)
B1' F2' 1.369(9)
B1' F3' 1.372(8)
B1' F1' 1.376(8)
B1' F4' 1.379(9)
C27 C28 1.450(5)
C27 O1 1.452(4)
C27 H27A 0.9900
C27 H27B 0.9900
C28 C29 1.529(5)
C28 H28A 0.9900
C28 H28B 0.9900
C29 C30 1.468(4)
C29 H29A 0.9900
C29 H29B 0.9900
C30 O1 1.399(4)
C30 H30A 0.9900
C30 H30B 0.9900

loop_
_geom_torsion_atom_site_label_1
_geom_torsion_atom_site_label_2
_geom_torsion_atom_site_label_3
_geom_torsion_atom_site_label_4
_geom_torsion
C24 Pd1 P1 C6 171.91(9)
N1 Pd1 P1 C6 -11.22(8)
P2 Pd1 P1 C6 -41.00(10)
C24 Pd1 P1 C7 61.64(10)
N1 Pd1 P1 C7 -121.49(9)
P2 Pd1 P1 C7 -151.27(9)
C24 Pd1 P1 C11 -78.00(10)
N1 Pd1 P1 C11 98.87(8)
P2 Pd1 P1 C11 69.09(10)
C24 Pd1 P2 C15 -170.42(9)
N1 Pd1 P2 C15 12.59(8)
P1 Pd1 P2 C15 42.35(10)
C24 Pd1 P2 C20 -59.48(10)
N1 Pd1 P2 C20 123.52(9)
P1 Pd1 P2 C20 153.29(9)
C24 Pd1 P2 C16 79.93(10)
N1 Pd1 P2 C16 -97.06(9)
P1 Pd1 P2 C16 -67.30(11)
N1 C1 C2 C3 -0.6(3)
C6 C1 C2 C3 176.44(19)
C1 C2 C3 C4 -3.0(3)
C2 C3 C4 C5 2.1(3)
C3 C4 C5 N1 2.5(3)
C3 C4 C5 C15 -174.97(19)
N1 C1 C6 P1 -32.3(2)
C2 C1 C6 P1 150.55(16)
C7 P1 C6 C1 150.54(14)
C11 P1 C6 C1 -92.65(15)
Pd1 P1 C6 C1 25.23(15)
C6 P1 C7 C9 163.35(15)
C11 P1 C7 C9 52.45(17)
Pd1 P1 C7 C9 -87.91(15)
C6 P1 C7 C8 40.07(17)
C11 P1 C7 C8 -70.83(17)
Pd1 P1 C7 C8 148.81(12)
C6 P1 C7 C10 -78.36(15)
C11 P1 C7 C10 170.74(14)
Pd1 P1 C7 C10 30.39(17)
C6 P1 C11 C13 -69.46(17)
C7 P1 C11 C13 40.07(18)
Pd1 P1 C11 C13 -176.44(13)
C6 P1 C11 C12 166.61(16)
C7 P1 C11 C12 -83.86(17)
Pd1 P1 C11 C12 59.64(17)
C6 P1 C11 C14 49.86(16)
C7 P1 C11 C14 159.39(14)
Pd1 P1 C11 C14 -57.11(15)
N1 C5 C15 P2 33.9(2)
C4 C5 C15 P2 -148.50(17)
C20 P2 C15 C5 -152.13(15)
C16 P2 C15 C5 89.86(16)
Pd1 P2 C15 C5 -27.15(15)
C15 P2 C16 C18 -168.81(16)
C20 P2 C16 C18 80.66(18)
Pd1 P2 C16 C18 -62.08(17)
C15 P2 C16 C19 67.23(18)
C20 P2 C16 C19 -43.3(2)
Pd1 P2 C16 C19 173.96(15)
C15 P2 C16 C17 -52.05(17)
C20 P2 C16 C17 -162.58(15)
Pd1 P2 C16 C17 54.68(17)
C15 P2 C20 C23 -163.19(16)
C16 P2 C20 C23 -51.85(18)
Pd1 P2 C20 C23 87.65(16)
C15 P2 C20 C21 77.96(16)
C16 P2 C20 C21 -170.71(15)
Pd1 P2 C20 C21 -31.20(17)
C15 P2 C20 C22 -40.25(18)
C16 P2 C20 C22 71.09(18)
Pd1 P2 C20 C22 -149.40(13)
P2 Pd1 C24 C25' 83.7(9)
P1 Pd1 C24 C25' -104.9(9)
P2 Pd1 C24 C25 106.6(2)
P1 Pd1 C24 C25 -82.0(2)
C25' C24 C25 C26 -24(3)
Pd1 C24 C25 C26 -118.7(4)
C25 C24 C25' C26' 30.7(17)
Pd1 C24 C25' C26' 126(2)
C4 C5 N1 C1 -6.1(3)
C15 C5 N1 C1 171.47(17)
C4 C5 N1 Pd1 160.12(15)
C15 C5 N1 Pd1 -22.3(2)
C2 C1 N1 C5 5.2(3)
C6 C1 N1 C5 -172.02(17)
C2 C1 N1 Pd1 -161.01(15)
C6 C1 N1 Pd1 21.8(2)
P2 Pd1 N1 C5 2.67(13)
P1 Pd1 N1 C5 -169.51(14)
P2 Pd1 N1 C1 168.79(14)
P1 Pd1 N1 C1 -3.39(13)
O1 C27 C28 C29 -27.4(4)
C27 C28 C29 C30 35.7(4)
C28 C29 C30 O1 -32.1(4)
C29 C30 O1 C27 15.7(4)
C28 C27 O1 C30 8.4(4)
